data_4509273
loop_
_publ_author_name
'Sarma, Bipul'
'Nath, Naba K.'
'Bhogala, Balakrishna R.'
'Nangia, Ashwini'

_publ_section_title
;
 Synthon Competition and Cooperation in Molecular Salts of Hydroxybenzoic
 Acids and Aminopyridines
;
_journal_issue 3
_journal_name_full 'Crystal Growth &amp; Design'
_journal_page_first 1546
_journal_paper_doi 10.1021/cg801145c
_journal_volume 9
_journal_year 2009
_chemical_formula_moiety C7H5O3.C5H6N2
_chemical_formula_sum 'C12 H12 N2 O3'
_chemical_formula_weight 232.24
_chemical_name_systematic
; 
 3-Aminopyridinium 4-hydroxybenzoate  
;
_space_group_IT_number 14
_symmetry_cell_setting monoclinic
_symmetry_space_group_name_Hall '-P 2ybc'
_symmetry_space_group_name_H-M 'P 1 21/c 1'
_atom_sites_solution_hydrogens geom
_atom_sites_solution_primary direct
_atom_sites_solution_secondary difmap
_audit_creation_method SHELXL-97
_cell_angle_alpha 90.00
_cell_angle_beta 115.0780(10)
_cell_angle_gamma 90.00
_cell_formula_units_Z 4
_cell_length_a 11.9491(13)
_cell_length_b 9.0539(10)
_cell_length_c 11.1731(12)
_cell_measurement_reflns_used 5706
_cell_measurement_temperature 100(2)
_cell_measurement_theta_max 26.02
_cell_measurement_theta_min 2.93
_cell_volume 1094.8(2)
_computing_cell_refinement 'Bruker SMART'
_computing_data_collection 'Bruker SMART'
_computing_data_reduction 'Bruker SAINT'
_computing_molecular_graphics 'Bruker SHELXTL'
_computing_publication_material 'Bruker SHELXTL'
_computing_structure_refinement 'SHELXL-97 (Sheldrick, 1997)'
_computing_structure_solution 'SHELXS-97 (Sheldrick, 1990)'
_diffrn_ambient_temperature 100(2)
_diffrn_measured_fraction_theta_full 0.996
_diffrn_measured_fraction_theta_max 0.996
_diffrn_measurement_device_type 'CCD area detector'
_diffrn_measurement_method 'phi and omega scans'
_diffrn_radiation_monochromator graphite
_diffrn_radiation_source 'fine-focus sealed tube'
_diffrn_radiation_type MoK\a
_diffrn_radiation_wavelength 0.71073
_diffrn_reflns_av_R_equivalents 0.0220
_diffrn_reflns_av_sigmaI/netI 0.0195
_diffrn_reflns_limit_h_max 12
_diffrn_reflns_limit_h_min -14
_diffrn_reflns_limit_k_max 11
_diffrn_reflns_limit_k_min -11
_diffrn_reflns_limit_l_max 13
_diffrn_reflns_limit_l_min -12
_diffrn_reflns_number 7276
_diffrn_reflns_theta_full 26.02
_diffrn_reflns_theta_max 26.02
_diffrn_reflns_theta_min 1.88
_exptl_absorpt_coefficient_mu 0.103
_exptl_absorpt_correction_T_max 0.9638
_exptl_absorpt_correction_T_min 0.9464
_exptl_absorpt_correction_type multi-scan
_exptl_absorpt_process_details 'SADABS-Bruker Nonius area detector scaling and absorption correction - V2.10'
_exptl_crystal_colour 'Pale brown'
_exptl_crystal_density_diffrn 1.409
_exptl_crystal_density_method 'not measured'
_exptl_crystal_description Block
_exptl_crystal_F_000 488
_exptl_crystal_size_max 0.54
_exptl_crystal_size_mid 0.50
_exptl_crystal_size_min 0.36
_refine_diff_density_max 0.197
_refine_diff_density_min -0.223
_refine_diff_density_rms 0.049
_refine_ls_extinction_coef 0.029(3)
_refine_ls_extinction_expression Fc^*^=kFc[1+0.001xFc^2^\l^3^/sin(2\q)]^-1/4^
_refine_ls_extinction_method SHELXL
_refine_ls_goodness_of_fit_ref 1.052
_refine_ls_hydrogen_treatment mixed
_refine_ls_matrix_type full
_refine_ls_number_parameters 171
_refine_ls_number_reflns 2148
_refine_ls_number_restraints 0
_refine_ls_restrained_S_all 1.052
_refine_ls_R_factor_all 0.0375
_refine_ls_R_factor_gt 0.0351
_refine_ls_shift/su_max 0.003
_refine_ls_shift/su_mean 0.000
_refine_ls_structure_factor_coef Fsqd
_refine_ls_weighting_details 'calc w=1/[\s^2^(Fo^2^)+(0.0507P)^2^+0.3619P] where P=(Fo^2^+2Fc^2^)/3'
_refine_ls_weighting_scheme calc
_refine_ls_wR_factor_gt 0.0904
_refine_ls_wR_factor_ref 0.0926
_reflns_number_gt 1993
_reflns_number_total 2148
_reflns_threshold_expression >2sigma(I)
_cod_data_source_file cg801145csup3.cif
_cod_data_source_block sr264_.3-APH+.4-HBA-_1:1_(2)
_cod_depositor_comments
;
The following automatic conversions were performed:

'_symmetry_cell_setting' value 'Monoclinic' changed to 'monoclinic'
according to /home/saulius/struct/CIF-dictionaries/cif_core.dic
dictionary named 'cif_core.dic' version 2.4.2 from 2011-04-26.

Automatic conversion script
Id: cif_fix_values 1891 2012-01-12 08:04:46Z andrius 
;
_cod_original_sg_symbol_H-M 'P2(1)/c  '
_cod_database_code 4509273

loop_
_symmetry_equiv_pos_as_xyz
'x, y, z'
'-x, y+1/2, -z+1/2'
'-x, -y, -z'
'x, -y-1/2, z-1/2'

loop_
_atom_site_label
_atom_site_type_symbol
_atom_site_fract_x
_atom_site_fract_y
_atom_site_fract_z
_atom_site_U_iso_or_equiv
_atom_site_adp_type
_atom_site_occupancy
_atom_site_symmetry_multiplicity
_atom_site_calc_flag
_atom_site_refinement_flags
O1 O 0.76733(7) 1.15137(9) 0.31814(8) 0.0202(2) Uani 1 1 d .
O3 O 0.40744(7) 0.70017(9) 0.42044(8) 0.0218(2) Uani 1 1 d .
O2 O 0.86730(7) 1.11591(10) 0.53399(8) 0.0244(2) Uani 1 1 d .
C2 C 0.67809(10) 0.98827(12) 0.42111(11) 0.0171(2) Uani 1 1 d .
C3 C 0.67993(10) 0.93208(13) 0.53850(11) 0.0195(3) Uani 1 1 d .
H4 H 0.7441 0.9611 0.6207 0.023 Uiso 1 1 calc R
N1 N 0.96656(9) 0.71396(10) 0.49153(9) 0.0193(2) Uani 1 1 d .
C8 C 0.99799(10) 0.64198(12) 0.60551(11) 0.0185(3) Uani 1 1 d .
H8 H 1.0778 0.6564 0.6751 0.022 Uiso 1 1 calc R
C5 C 0.49499(10) 0.79263(12) 0.41699(11) 0.0179(2) Uani 1 1 d .
C6 C 0.49268(10) 0.84640(12) 0.29898(11) 0.0187(3) Uani 1 1 d .
H6 H 0.4289 0.8166 0.2168 0.022 Uiso 1 1 calc R
N2 N 0.94990(10) 0.46936(12) 0.73881(10) 0.0241(2) Uani 1 1 d .
C1 C 0.77635(10) 1.09202(12) 0.42395(11) 0.0176(3) Uani 1 1 d .
C7 C 0.58332(10) 0.94316(12) 0.30167(11) 0.0182(3) Uani 1 1 d .
H7 H 0.5810 0.9795 0.2209 0.022 Uiso 1 1 calc R
C9 C 0.91518(10) 0.54567(12) 0.62383(11) 0.0185(3) Uani 1 1 d .
C10 C 0.79859(10) 0.52834(13) 0.51732(11) 0.0204(3) Uani 1 1 d .
H9 H 0.7396 0.4633 0.5251 0.024 Uiso 1 1 calc R
C4 C 0.59014(10) 0.83525(13) 0.53713(11) 0.0202(3) Uani 1 1 d .
H5 H 0.5931 0.7977 0.6178 0.024 Uiso 1 1 calc R
C11 C 0.76957(11) 0.60563(13) 0.40128(12) 0.0215(3) Uani 1 1 d .
H10 H 0.6904 0.5943 0.3297 0.026 Uiso 1 1 calc R
C12 C 0.85542(11) 0.69925(13) 0.38916(11) 0.0212(3) Uani 1 1 d .
H11 H 0.8361 0.7525 0.3096 0.025 Uiso 1 1 calc R
H2A H 1.0165(15) 0.5013(17) 0.8080(15) 0.028(4) Uiso 1 1 d .
H2B H 0.8897(15) 0.4252(17) 0.7538(15) 0.031(4) Uiso 1 1 d .
H1 H 1.0268(16) 0.7762(19) 0.4819(17) 0.045(5) Uiso 1 1 d .
H3 H 0.3508(16) 0.6842(18) 0.3371(18) 0.041(4) Uiso 1 1 d .

loop_
_atom_site_aniso_label
_atom_site_aniso_U_11
_atom_site_aniso_U_22
_atom_site_aniso_U_33
_atom_site_aniso_U_23
_atom_site_aniso_U_13
_atom_site_aniso_U_12
O1 0.0178(4) 0.0225(4) 0.0208(4) 0.0042(3) 0.0085(3) 0.0004(3)
O3 0.0211(4) 0.0243(4) 0.0205(4) -0.0023(3) 0.0091(4) -0.0076(3)
O2 0.0191(4) 0.0280(5) 0.0217(4) 0.0043(3) 0.0042(3) -0.0064(3)
C2 0.0157(5) 0.0162(5) 0.0199(5) 0.0000(4) 0.0081(4) 0.0015(4)
C3 0.0190(6) 0.0203(6) 0.0172(5) -0.0013(4) 0.0056(4) -0.0016(4)
N1 0.0199(5) 0.0169(5) 0.0228(5) -0.0009(4) 0.0106(4) -0.0012(4)
C8 0.0181(5) 0.0176(5) 0.0194(5) -0.0029(4) 0.0075(4) 0.0001(4)
C5 0.0181(5) 0.0152(5) 0.0222(6) -0.0019(4) 0.0103(4) -0.0002(4)
C6 0.0174(5) 0.0191(5) 0.0173(5) -0.0021(4) 0.0051(4) 0.0002(4)
N2 0.0234(5) 0.0285(6) 0.0187(5) 0.0012(4) 0.0072(4) -0.0070(4)
C1 0.0156(5) 0.0170(5) 0.0201(6) 0.0012(4) 0.0075(4) 0.0028(4)
C7 0.0192(5) 0.0179(5) 0.0180(5) 0.0013(4) 0.0084(4) 0.0020(4)
C9 0.0203(6) 0.0171(5) 0.0200(5) -0.0027(4) 0.0103(5) 0.0001(4)
C10 0.0194(6) 0.0201(6) 0.0233(6) -0.0022(4) 0.0106(5) -0.0027(4)
C4 0.0222(6) 0.0219(6) 0.0171(5) 0.0008(4) 0.0089(5) -0.0013(4)
C11 0.0175(5) 0.0234(6) 0.0211(6) -0.0013(5) 0.0058(4) 0.0000(4)
C12 0.0218(6) 0.0208(6) 0.0198(6) 0.0013(4) 0.0078(5) 0.0008(4)

loop_
_atom_type_symbol
_atom_type_description
_atom_type_scat_dispersion_real
_atom_type_scat_dispersion_imag
_atom_type_scat_source
C C 0.0033 0.0016 'International Tables Vol C Tables 4.2.6.8 and 6.1.1.4'
H H 0.0000 0.0000 'International Tables Vol C Tables 4.2.6.8 and 6.1.1.4'
N N 0.0061 0.0033 'International Tables Vol C Tables 4.2.6.8 and 6.1.1.4'
O O 0.0106 0.0060 'International Tables Vol C Tables 4.2.6.8 and 6.1.1.4'

loop_
_geom_angle_atom_site_label_1
_geom_angle_atom_site_label_2
_geom_angle_atom_site_label_3
_geom_angle
C5 O3 H3 108.7(11)
C7 C2 C3 118.30(10)
C7 C2 C1 121.08(10)
C3 C2 C1 120.61(10)
C4 C3 C2 121.16(10)
C4 C3 H4 119.4
C2 C3 H4 119.4
C8 N1 C12 122.75(10)
C8 N1 H1 118.3(10)
C12 N1 H1 118.9(10)
N1 C8 C9 120.93(10)
N1 C8 H8 119.5
C9 C8 H8 119.5
O3 C5 C6 122.49(10)
O3 C5 C4 117.90(10)
C6 C5 C4 119.61(10)
C7 C6 C5 119.92(10)
C7 C6 H6 120.0
C5 C6 H6 120.0
C9 N2 H2A 117.2(10)
C9 N2 H2B 117.1(10)
H2A N2 H2B 118.3(14)
O1 C1 O2 122.28(10)
O1 C1 C2 119.61(10)
O2 C1 C2 118.10(10)
C6 C7 C2 121.09(10)
C6 C7 H7 119.5
C2 C7 H7 119.5
N2 C9 C8 120.27(10)
N2 C9 C10 122.63(11)
C8 C9 C10 117.05(10)
C11 C10 C9 120.15(11)
C11 C10 H9 119.9
C9 C10 H9 119.9
C3 C4 C5 119.90(11)
C3 C4 H5 120.1
C5 C4 H5 120.1
C12 C11 C10 120.09(11)
C12 C11 H10 120.0
C10 C11 H10 120.0
N1 C12 C11 119.02(11)
N1 C12 H11 120.5
C11 C12 H11 120.5

loop_
_geom_bond_atom_site_label_1
_geom_bond_atom_site_label_2
_geom_bond_distance
O1 C1 1.2609(14)
O3 C5 1.3531(13)
O3 H3 0.901(18)
O2 C1 1.2676(14)
C2 C7 1.3961(16)
C2 C3 1.3983(16)
C2 C1 1.4935(16)
C3 C4 1.3806(16)
C3 H4 0.9500
N1 C8 1.3350(15)
N1 C12 1.3424(15)
N1 H1 0.956(19)
C8 C9 1.3975(16)
C8 H8 0.9500
C5 C6 1.3947(16)
C5 C4 1.3963(16)
C6 C7 1.3834(16)
C6 H6 0.9500
N2 C9 1.3595(15)
N2 H2A 0.890(16)
N2 H2B 0.899(17)
C7 H7 0.9500
C9 C10 1.4058(16)
C10 C11 1.3819(17)
C10 H9 0.9500
C4 H5 0.9500
C11 C12 1.3809(17)
C11 H10 0.9500
C12 H11 0.9500
